data_7042183
loop_
_publ_author_name
'Hebenbrock, Marian'
'Stegemann, Linda'
'K\"osters, Jutta'
'Doltsinis, Nikos L.'
'M\"uller, Jens'
'Strassert, Cristian A.'

_publ_section_title
;
 Phosphorescent Pt(ii) complexes bearing a monoanionic C^N^N luminophore
 and tunable ancillary ligands.
;
_journal_issue 10
_journal_name_full 'Dalton transactions (Cambridge, England : 2003)'
_journal_page_first 3160
_journal_page_last 3169
_journal_paper_doi 10.1039/c7dt00393e
_journal_volume 46
_journal_year 2017
_chemical_formula_sum 'C25 H20 Cl N5 O4 Pt'
_chemical_formula_weight 685.00
_chemical_name_systematic
;
 ?
;
_space_group_crystal_system monoclinic
_space_group_IT_number 15
_space_group_name_Hall '-C 2yc'
_space_group_name_H-M_alt 'C 1 2/c 1'
_symmetry_space_group_name_Hall '-C 2yc'
_symmetry_space_group_name_H-M 'C 1 2/c 1'
_atom_sites_solution_hydrogens geom
_audit_creation_method SHELXL-2013
_audit_update_record
;
2016-04-08 deposited with the CCDC.
2017-02-14 downloaded from the CCDC.
;
_cell_angle_alpha 90
_cell_angle_beta 108.4650(10)
_cell_angle_gamma 90
_cell_formula_units_Z 8
_cell_length_a 16.6343(8)
_cell_length_b 21.0742(8)
_cell_length_c 14.0639(6)
_cell_measurement_reflns_used 9906
_cell_measurement_temperature 153(2)
_cell_measurement_theta_max 30.07
_cell_measurement_theta_min 2.47
_cell_volume 4676.3(4)
_computing_cell_refinement 'Bruker SAINT'
_computing_data_collection 'Bruker APEX2'
_computing_data_reduction 'Bruker SAINT'
_computing_molecular_graphics 'Bruker SHELXTL'
_computing_publication_material 'Bruker SHELXTL'
_computing_structure_refinement 'SHELXL-2013 (Sheldrick 2013)'
_computing_structure_solution 'SHELXS-97 (Sheldrick 2008)'
_diffrn_ambient_temperature 153(2)
_diffrn_measured_fraction_theta_full 0.998
_diffrn_measured_fraction_theta_max 0.996
_diffrn_measurement_device_type 'Photon 100 CMOS-detector'
_diffrn_measurement_method 'omega scan'
_diffrn_radiation_type MoK\a
_diffrn_radiation_wavelength 0.71073
_diffrn_reflns_av_unetI/netI 0.0402
_diffrn_reflns_Laue_measured_fraction_full 0.998
_diffrn_reflns_Laue_measured_fraction_max 0.996
_diffrn_reflns_limit_h_max 22
_diffrn_reflns_limit_h_min -23
_diffrn_reflns_limit_k_max 29
_diffrn_reflns_limit_k_min 0
_diffrn_reflns_limit_l_max 19
_diffrn_reflns_limit_l_min 0
_diffrn_reflns_number 12479
_diffrn_reflns_point_group_measured_fraction_full 0.998
_diffrn_reflns_point_group_measured_fraction_max 0.996
_diffrn_reflns_theta_full 25.242
_diffrn_reflns_theta_max 30.033
_diffrn_reflns_theta_min 1.919
_diffrn_source Microfocus
_exptl_absorpt_coefficient_mu 6.160
_exptl_absorpt_correction_T_max 0.745986
_exptl_absorpt_correction_T_min 0.287837
_exptl_absorpt_correction_type multi-scan
_exptl_absorpt_process_details 'TWINABS V2012/1 (Bruker AXS)'
_exptl_crystal_colour yellow
_exptl_crystal_density_diffrn 1.946
_exptl_crystal_description block
_exptl_crystal_F_000 2656
_exptl_crystal_size_max 0.370
_exptl_crystal_size_mid 0.100
_exptl_crystal_size_min 0.060
_refine_diff_density_max 2.550
_refine_diff_density_min -1.857
_refine_diff_density_rms 0.171
_refine_ls_extinction_method none
_refine_ls_goodness_of_fit_ref 1.025
_refine_ls_hydrogen_treatment constr
_refine_ls_matrix_type full
_refine_ls_number_parameters 326
_refine_ls_number_reflns 12479
_refine_ls_number_restraints 0
_refine_ls_restrained_S_all 1.025
_refine_ls_R_factor_all 0.0459
_refine_ls_R_factor_gt 0.0343
_refine_ls_shift/su_max 0.001
_refine_ls_shift/su_mean 0.000
_refine_ls_structure_factor_coef Fsqd
_refine_ls_weighting_details 'w=1/[\s^2^(Fo^2^)+(0.0394P)^2^+12.8881P] where P=(Fo^2^+2Fc^2^)/3'
_refine_ls_weighting_scheme calc
_refine_ls_wR_factor_gt 0.0800
_refine_ls_wR_factor_ref 0.0855
_reflns_Friedel_coverage 0.000
_reflns_number_gt 10514
_reflns_number_total 12479
_reflns_threshold_expression 'I > 2\s(I)'
_cod_data_source_file c7dt00393e2.cif
_cod_data_source_block twin4c2
_cod_depositor_comments 'Adding full bibliography for 7042183--7042186.cif.'
_cod_database_code 7042183
_shelx_space_group_comment
;
The symmetry employed for this shelxl refinement is uniquely defined
by the following loop, which should always be used as a source of
symmetry information in preference to the above space-group names.
They are only intended as comments.
;
_shelx_estimated_absorpt_t_min 0.209
_shelx_estimated_absorpt_t_max 0.709
_shelxl_version_number 2013-4

loop_
_space_group_symop_operation_xyz
'x, y, z'
'-x, y, -z+1/2'
'x+1/2, y+1/2, z'
'-x+1/2, y+1/2, -z+1/2'
'-x, -y, -z'
'x, -y, z-1/2'
'-x+1/2, -y+1/2, -z'
'x+1/2, -y+1/2, z-1/2'

loop_
_atom_site_label
_atom_site_type_symbol
_atom_site_fract_x
_atom_site_fract_y
_atom_site_fract_z
_atom_site_U_iso_or_equiv
_atom_site_adp_type
_atom_site_occupancy
_atom_site_site_symmetry_order
_atom_site_calc_flag
_atom_site_refinement_flags_posn
_atom_site_refinement_flags_adp
Pt1 Pt 0.87954(2) 0.02362(2) 0.05759(2) 0.01978(6) Uani 1 1 d . .
C1 C 1.1237(3) 0.0982(3) 0.1931(3) 0.0319(10) Uani 1 1 d . .
H1 H 1.1485 0.1392 0.2060 0.038 Uiso 1 1 calc R U
C2 C 1.0376(3) 0.0909(2) 0.1437(3) 0.0256(9) Uani 1 1 d . .
N3 N 1.0025(2) 0.03246(18) 0.1251(3) 0.0232(8) Uani 1 1 d . .
C4 C 1.0491(3) -0.0210(2) 0.1540(3) 0.0264(9) Uani 1 1 d . .
C5 C 1.1361(3) -0.0150(3) 0.2044(4) 0.0331(11) Uani 1 1 d . .
H5 H 1.1701 -0.0518 0.2256 0.040 Uiso 1 1 calc R U
C6 C 1.1723(3) 0.0444(3) 0.2230(4) 0.0369(12) Uani 1 1 d . .
H6 H 1.2314 0.0483 0.2568 0.044 Uiso 1 1 calc R U
C7 C 0.9974(3) -0.0786(2) 0.1259(3) 0.0287(10) Uani 1 1 d . .
C8 C 0.9082(3) -0.0686(2) 0.0739(3) 0.0264(9) Uani 1 1 d . .
C9 C 0.8593(4) -0.1227(2) 0.0439(4) 0.0335(11) Uani 1 1 d . .
H9 H 0.8008 -0.1183 0.0076 0.040 Uiso 1 1 calc R U
C10 C 0.8934(4) -0.1831(2) 0.0655(4) 0.0409(13) Uani 1 1 d . .
H10 H 0.8579 -0.2191 0.0444 0.049 Uiso 1 1 calc R U
C11 C 0.9781(4) -0.1914(3) 0.1169(4) 0.0426(14) Uani 1 1 d . .
H11 H 1.0004 -0.2330 0.1321 0.051 Uiso 1 1 calc R U
C12 C 1.0309(4) -0.1396(2) 0.1466(4) 0.0365(12) Uani 1 1 d . .
H12 H 1.0895 -0.1455 0.1809 0.044 Uiso 1 1 calc R U
C13 C 0.9751(3) 0.1410(2) 0.1058(3) 0.0251(9) Uani 1 1 d . .
C14 C 0.9786(3) 0.2056(2) 0.1015(3) 0.0293(10) Uani 1 1 d . .
H14 H 1.0270 0.2319 0.1270 0.035 Uiso 1 1 calc R U
N15 N 0.8984(2) 0.22388(18) 0.0535(3) 0.0267(8) Uani 1 1 d . .
N16 N 0.8451(2) 0.17432(17) 0.0281(3) 0.0243(7) Uani 1 1 d . .
N17 N 0.8925(2) 0.12376(18) 0.0598(3) 0.0238(7) Uani 1 1 d . .
C18 C 0.8674(3) 0.2890(2) 0.0257(4) 0.0294(10) Uani 1 1 d . .
H18A H 0.9041 0.3192 0.0744 0.035 Uiso 1 1 calc R U
H18B H 0.8093 0.2929 0.0300 0.035 Uiso 1 1 calc R U
C19 C 0.8663(3) 0.3068(2) -0.0785(4) 0.0277(9) Uani 1 1 d . .
C20 C 0.8152(3) 0.2744(2) -0.1623(4) 0.0369(11) Uani 1 1 d . .
H20 H 0.7804 0.2405 -0.1537 0.044 Uiso 1 1 calc R U
C21 C 0.8146(4) 0.2908(3) -0.2575(4) 0.0420(13) Uani 1 1 d . .
H21 H 0.7800 0.2679 -0.3138 0.050 Uiso 1 1 calc R U
C22 C 0.8642(4) 0.3403(3) -0.2710(5) 0.0476(14) Uani 1 1 d . .
H22 H 0.8637 0.3520 -0.3365 0.057 Uiso 1 1 calc R U
C23 C 0.9138(5) 0.3724(3) -0.1892(5) 0.0556(17) Uani 1 1 d . .
H23 H 0.9477 0.4066 -0.1983 0.067 Uiso 1 1 calc R U
C24 C 0.9158(4) 0.3561(2) -0.0932(4) 0.0414(13) Uani 1 1 d . .
H24 H 0.9512 0.3789 -0.0372 0.050 Uiso 1 1 calc R U
N25 N 0.7520(3) 0.01572(15) -0.0063(3) 0.0233(7) Uani 1 1 d . .
C26 C 0.7049(3) -0.0234(2) 0.0316(4) 0.0278(9) Uani 1 1 d . .
H26 H 0.7329 -0.0490 0.0879 0.033 Uiso 1 1 calc R U
C27 C 0.6181(3) -0.0272(2) -0.0087(4) 0.0344(11) Uani 1 1 d . .
H27 H 0.5871 -0.0552 0.0197 0.041 Uiso 1 1 calc R U
C28 C 0.5762(3) 0.0099(2) -0.0907(4) 0.0341(11) Uani 1 1 d . .
H28 H 0.5163 0.0080 -0.1196 0.041 Uiso 1 1 calc R U
C29 C 0.6243(3) 0.0498(2) -0.1293(4) 0.0320(10) Uani 1 1 d . .
H29 H 0.5975 0.0755 -0.1860 0.038 Uiso 1 1 calc R U
C30 C 0.7104(3) 0.0522(2) -0.0857(3) 0.0265(9) Uani 1 1 d . .
H30 H 0.7421 0.0805 -0.1123 0.032 Uiso 1 1 calc R U
Cl1 Cl 0.86207(8) 0.33781(5) 0.32915(9) 0.0322(2) Uani 1 1 d . .
O1 O 0.9374(2) 0.3759(2) 0.3515(3) 0.0466(10) Uani 1 1 d . .
O2 O 0.7887(2) 0.37536(18) 0.2833(3) 0.0443(9) Uani 1 1 d . .
O3 O 0.8679(3) 0.2891(2) 0.2606(4) 0.0661(14) Uani 1 1 d . .
O4 O 0.8567(3) 0.3111(2) 0.4197(3) 0.0655(13) Uani 1 1 d . .

loop_
_atom_site_aniso_label
_atom_site_aniso_U_11
_atom_site_aniso_U_22
_atom_site_aniso_U_33
_atom_site_aniso_U_23
_atom_site_aniso_U_13
_atom_site_aniso_U_12
Pt1 0.01989(9) 0.02002(9) 0.01996(8) 0.00193(6) 0.00705(6) 0.00112(6)
C1 0.022(2) 0.045(3) 0.027(2) 0.003(2) 0.0062(19) -0.005(2)
C2 0.022(2) 0.035(2) 0.021(2) 0.0033(17) 0.0084(17) -0.0006(17)
N3 0.0242(19) 0.029(2) 0.0182(17) 0.0040(13) 0.0091(15) 0.0049(14)
C4 0.028(2) 0.034(2) 0.0183(19) 0.0069(17) 0.0098(18) 0.0111(19)
C5 0.029(3) 0.049(3) 0.023(2) 0.0105(19) 0.0103(19) 0.016(2)
C6 0.017(2) 0.063(3) 0.027(2) 0.005(2) 0.0021(19) 0.005(2)
C7 0.038(3) 0.030(3) 0.022(2) 0.0047(17) 0.015(2) 0.0106(19)
C8 0.037(2) 0.027(2) 0.0196(19) 0.0035(16) 0.0154(18) 0.0054(19)
C9 0.048(3) 0.023(2) 0.034(2) -0.0004(18) 0.019(2) 0.004(2)
C10 0.065(4) 0.022(2) 0.042(3) -0.003(2) 0.027(3) 0.005(2)
C11 0.067(4) 0.026(3) 0.043(3) 0.008(2) 0.030(3) 0.019(3)
C12 0.047(3) 0.036(3) 0.031(2) 0.010(2) 0.019(2) 0.018(2)
C13 0.022(2) 0.030(2) 0.022(2) -0.0006(16) 0.0060(17) -0.0034(17)
C14 0.025(2) 0.028(2) 0.032(2) 0.0010(18) 0.0051(19) -0.0068(18)
N15 0.0258(19) 0.0227(18) 0.0304(19) -0.0025(15) 0.0070(16) -0.0032(14)
N16 0.0229(18) 0.0193(17) 0.0301(19) -0.0019(14) 0.0073(15) -0.0034(14)
N17 0.0190(18) 0.0248(18) 0.0258(17) 0.0021(14) 0.0045(15) -0.0011(14)
C18 0.033(2) 0.017(2) 0.038(2) -0.0031(17) 0.011(2) 0.0001(17)
C19 0.024(2) 0.019(2) 0.038(2) -0.0007(17) 0.0078(19) 0.0010(17)
C20 0.030(3) 0.034(3) 0.040(3) 0.001(2) 0.003(2) -0.008(2)
C21 0.039(3) 0.045(3) 0.036(3) -0.001(2) 0.004(2) -0.002(2)
C22 0.060(4) 0.042(3) 0.044(3) 0.007(2) 0.021(3) -0.001(3)
C23 0.082(5) 0.036(3) 0.056(4) -0.002(3) 0.031(4) -0.024(3)
C24 0.051(3) 0.028(3) 0.046(3) -0.008(2) 0.015(3) -0.014(2)
N25 0.0293(19) 0.0176(17) 0.0233(18) -0.0009(13) 0.0087(16) -0.0005(13)
C26 0.029(2) 0.023(2) 0.033(2) 0.0023(18) 0.012(2) -0.0025(18)
C27 0.031(3) 0.027(2) 0.049(3) 0.002(2) 0.017(2) -0.0067(19)
C28 0.025(2) 0.025(2) 0.048(3) -0.001(2) 0.006(2) -0.0015(18)
C29 0.028(2) 0.030(2) 0.035(2) 0.0025(19) 0.005(2) 0.003(2)
C30 0.025(2) 0.026(2) 0.028(2) 0.0032(17) 0.0066(18) 0.0012(17)
Cl1 0.0288(6) 0.0267(5) 0.0342(6) 0.0014(4) 0.0003(5) 0.0053(4)
O1 0.039(2) 0.055(3) 0.041(2) -0.0080(18) 0.0064(17) -0.0117(19)
O2 0.039(2) 0.044(2) 0.048(2) 0.0137(18) 0.0099(18) 0.0215(17)
O3 0.043(2) 0.060(3) 0.076(3) -0.038(2) -0.009(2) 0.018(2)
O4 0.068(3) 0.068(3) 0.050(3) 0.032(2) 0.004(2) -0.011(2)

loop_
_atom_type_symbol
_atom_type_description
_atom_type_scat_dispersion_real
_atom_type_scat_dispersion_imag
_atom_type_scat_source
C C 0.0033 0.0016 'International Tables Vol C Tables 4.2.6.8 and 6.1.1.4'
H H 0.0000 0.0000 'International Tables Vol C Tables 4.2.6.8 and 6.1.1.4'
N N 0.0061 0.0033 'International Tables Vol C Tables 4.2.6.8 and 6.1.1.4'
O O 0.0106 0.0060 'International Tables Vol C Tables 4.2.6.8 and 6.1.1.4'
Cl Cl 0.1484 0.1585 'International Tables Vol C Tables 4.2.6.8 and 6.1.1.4'
Pt Pt -1.7033 8.3905 'International Tables Vol C Tables 4.2.6.8 and 6.1.1.4'

loop_
_geom_angle_atom_site_label_1
_geom_angle_atom_site_label_2
_geom_angle_atom_site_label_3
_geom_angle
N3 Pt1 C8 82.14(18)
N3 Pt1 N25 177.45(14)
C8 Pt1 N25 98.56(17)
N3 Pt1 N17 79.28(14)
C8 Pt1 N17 161.34(18)
N25 Pt1 N17 100.08(13)
C6 C1 C2 118.2(5)
C6 C1 H1 120.9
C2 C1 H1 120.9
N3 C2 C1 120.8(4)
N3 C2 C13 111.9(4)
C1 C2 C13 127.2(4)
C2 N3 C4 121.8(4)
C2 N3 Pt1 119.9(3)
C4 N3 Pt1 118.3(3)
N3 C4 C5 118.5(4)
N3 C4 C7 112.1(4)
C5 C4 C7 129.4(4)
C6 C5 C4 119.9(4)
C6 C5 H5 120.1
C4 C5 H5 120.1
C5 C6 C1 120.7(5)
C5 C6 H6 119.7
C1 C6 H6 119.7
C12 C7 C8 121.2(5)
C12 C7 C4 123.1(5)
C8 C7 C4 115.8(4)
C9 C8 C7 116.2(4)
C9 C8 Pt1 132.1(4)
C7 C8 Pt1 111.7(3)
C10 C9 C8 121.9(5)
C10 C9 H9 119.1
C8 C9 H9 119.1
C11 C10 C9 120.7(5)
C11 C10 H10 119.6
C9 C10 H10 119.6
C10 C11 C12 120.4(5)
C10 C11 H11 119.8
C12 C11 H11 119.8
C11 C12 C7 119.5(5)
C11 C12 H12 120.2
C7 C12 H12 120.2
C14 C13 N17 107.1(4)
C14 C13 C2 134.7(4)
N17 C13 C2 118.2(4)
N15 C14 C13 105.0(4)
N15 C14 H14 127.5
C13 C14 H14 127.5
N16 N15 C14 112.1(4)
N16 N15 C18 120.5(4)
C14 N15 C18 127.4(4)
N17 N16 N15 105.4(3)
N16 N17 C13 110.4(4)
N16 N17 Pt1 138.9(3)
C13 N17 Pt1 110.7(3)
N15 C18 C19 112.6(4)
N15 C18 H18A 109.1
C19 C18 H18A 109.1
N15 C18 H18B 109.1
C19 C18 H18B 109.1
H18A C18 H18B 107.8
C24 C19 C20 118.4(5)
C24 C19 C18 120.5(4)
C20 C19 C18 121.0(4)
C21 C20 C19 120.8(5)
C21 C20 H20 119.6
C19 C20 H20 119.6
C20 C21 C22 120.2(5)
C20 C21 H21 119.9
C22 C21 H21 119.9
C23 C22 C21 119.1(5)
C23 C22 H22 120.5
C21 C22 H22 120.5
C22 C23 C24 121.5(5)
C22 C23 H23 119.3
C24 C23 H23 119.3
C19 C24 C23 120.1(5)
C19 C24 H24 120.0
C23 C24 H24 120.0
C30 N25 C26 117.5(4)
C30 N25 Pt1 120.6(3)
C26 N25 Pt1 121.9(3)
N25 C26 C27 122.3(4)
N25 C26 H26 118.8
C27 C26 H26 118.8
C26 C27 C28 119.7(5)
C26 C27 H27 120.2
C28 C27 H27 120.2
C29 C28 C27 117.9(5)
C29 C28 H28 121.0
C27 C28 H28 121.0
C30 C29 C28 119.9(5)
C30 C29 H29 120.0
C28 C29 H29 120.0
N25 C30 C29 122.6(4)
N25 C30 H30 118.7
C29 C30 H30 118.7
O4 Cl1 O2 109.8(3)
O4 Cl1 O3 110.8(3)
O2 Cl1 O3 108.9(2)
O4 Cl1 O1 108.9(3)
O2 Cl1 O1 110.6(2)
O3 Cl1 O1 107.9(3)

loop_
_geom_bond_atom_site_label_1
_geom_bond_atom_site_label_2
_geom_bond_distance
Pt1 N3 1.971(4)
Pt1 C8 1.997(5)
Pt1 N25 2.032(4)
Pt1 N17 2.121(4)
C1 C6 1.379(7)
C1 C2 1.388(6)
C1 H1 0.9500
C2 N3 1.352(6)
C2 C13 1.461(6)
N3 C4 1.356(5)
C4 C5 1.400(7)
C4 C7 1.468(7)
C5 C6 1.377(8)
C5 H5 0.9500
C6 H6 0.9500
C7 C12 1.394(7)
C7 C8 1.447(7)
C8 C9 1.387(7)
C9 C10 1.386(7)
C9 H9 0.9500
C10 C11 1.377(8)
C10 H10 0.9500
C11 C12 1.378(8)
C11 H11 0.9500
C12 H12 0.9500
C13 C14 1.364(6)
C13 N17 1.370(5)
C14 N15 1.346(6)
C14 H14 0.9500
N15 N16 1.343(5)
N15 C18 1.475(6)
N16 N17 1.316(5)
C18 C19 1.508(6)
C18 H18A 0.9900
C18 H18B 0.9900
C19 C24 1.380(7)
C19 C20 1.394(7)
C20 C21 1.380(7)
C20 H20 0.9500
C21 C22 1.380(8)
C21 H21 0.9500
C22 C23 1.364(8)
C22 H22 0.9500
C23 C24 1.384(8)
C23 H23 0.9500
C24 H24 0.9500
N25 C30 1.352(6)
N25 C26 1.356(6)
C26 C27 1.376(7)
C26 H26 0.9500
C27 C28 1.386(7)
C27 H27 0.9500
C28 C29 1.384(7)
C28 H28 0.9500
C29 C30 1.369(7)
C29 H29 0.9500
C30 H30 0.9500
Cl1 O4 1.421(4)
Cl1 O2 1.426(3)
Cl1 O3 1.432(4)
Cl1 O1 1.436(4)

loop_
_geom_hbond_atom_site_label_D
_geom_hbond_atom_site_label_H
_geom_hbond_atom_site_label_A
_geom_hbond_distance_DH
_geom_hbond_distance_HA
_geom_hbond_distance_DA
_geom_hbond_angle_DHA
_geom_hbond_site_symmetry_A
C30 H30 O2 0.95 2.48 3.175(6) 130.5 7_655
C29 H29 O1 0.95 2.44 3.352(6) 161.3 7_655
C29 H29 Cl1 0.95 2.95 3.737(5) 141.1 7_655
C27 H27 O1 0.95 2.46 3.347(7) 156.3 4_645
C26 H26 O2 0.95 2.52 3.342(6) 144.6 4_645
C18 H18B N16 0.99 2.53 3.459(6) 155.8 7_655
C14 H14 O3 0.95 2.29 3.200(6) 159.6 2_755
C14 H14 Cl1 0.95 2.84 3.756(5) 163.2 2_755
C5 H5 O2 0.95 2.43 3.351(6) 163.8 3_545
C30 H30 O2 0.95 2.48 3.175(6) 130.5 7_655
C29 H29 O1 0.95 2.44 3.352(6) 161.3 7_655
C29 H29 Cl1 0.95 2.95 3.737(5) 141.1 7_655
C27 H27 O1 0.95 2.46 3.347(7) 156.3 4_645
C26 H26 O2 0.95 2.52 3.342(6) 144.6 4_645
C18 H18B N16 0.99 2.53 3.459(6) 155.8 7_655
C14 H14 O3 0.95 2.29 3.200(6) 159.6 2_755
C14 H14 Cl1 0.95 2.84 3.756(5) 163.2 2_755
C5 H5 O2 0.95 2.43 3.351(6) 163.8 3_545
C30 H30 O2 0.95 2.48 3.175(6) 130.5 7_655
C29 H29 O1 0.95 2.44 3.352(6) 161.3 7_655
C29 H29 Cl1 0.95 2.95 3.737(5) 141.1 7_655
C27 H27 O1 0.95 2.46 3.347(7) 156.3 4_645
C26 H26 O2 0.95 2.52 3.342(6) 144.6 4_645
C18 H18B N16 0.99 2.53 3.459(6) 155.8 7_655
C14 H14 O3 0.95 2.29 3.200(6) 159.6 2_755
C14 H14 Cl1 0.95 2.84 3.756(5) 163.2 2_755
C5 H5 O2 0.95 2.43 3.351(6) 163.8 3_545
C30 H30 O2 0.95 2.48 3.175(6) 130.5 7_655
C29 H29 O1 0.95 2.44 3.352(6) 161.3 7_655
C29 H29 Cl1 0.95 2.95 3.737(5) 141.1 7_655
C27 H27 O1 0.95 2.46 3.347(7) 156.3 4_645
C26 H26 O2 0.95 2.52 3.342(6) 144.6 4_645
C18 H18B N16 0.99 2.53 3.459(6) 155.8 7_655
C14 H14 O3 0.95 2.29 3.200(6) 159.6 2_755
C14 H14 Cl1 0.95 2.84 3.756(5) 163.2 2_755
C5 H5 O2 0.95 2.43 3.351(6) 163.8 3_545
C30 H30 O2 0.95 2.48 3.175(6) 130.5 7_655
C29 H29 O1 0.95 2.44 3.352(6) 161.3 7_655
C29 H29 Cl1 0.95 2.95 3.737(5) 141.1 7_655
C27 H27 O1 0.95 2.46 3.347(7) 156.3 4_645
C26 H26 O2 0.95 2.52 3.342(6) 144.6 4_645
C18 H18B N16 0.99 2.53 3.459(6) 155.8 7_655
C14 H14 O3 0.95 2.29 3.200(6) 159.6 2_755
C14 H14 Cl1 0.95 2.84 3.756(5) 163.2 2_755
C5 H5 O2 0.95 2.43 3.351(6) 163.8 3_545
C30 H30 O2 0.95 2.48 3.175(6) 130.5 7_655
C29 H29 O1 0.95 2.44 3.352(6) 161.3 7_655
C29 H29 Cl1 0.95 2.95 3.737(5) 141.1 7_655
C27 H27 O1 0.95 2.46 3.347(7) 156.3 4_645
C26 H26 O2 0.95 2.52 3.342(6) 144.6 4_645
C18 H18B N16 0.99 2.53 3.459(6) 155.8 7_655
C14 H14 O3 0.95 2.29 3.200(6) 159.6 2_755
C14 H14 Cl1 0.95 2.84 3.756(5) 163.2 2_755
C5 H5 O2 0.95 2.43 3.351(6) 163.8 3_545
C5 H5 O2 0.95 2.43 3.351(6) 163.8 3_545
C14 H14 Cl1 0.95 2.84 3.756(5) 163.2 2_755
C14 H14 O3 0.95 2.29 3.200(6) 159.6 2_755
C18 H18B N16 0.99 2.53 3.459(6) 155.8 7_655
C26 H26 O2 0.95 2.52 3.342(6) 144.6 4_645
C27 H27 O1 0.95 2.46 3.347(7) 156.3 4_645
C29 H29 Cl1 0.95 2.95 3.737(5) 141.1 7_655
C29 H29 O1 0.95 2.44 3.352(6) 161.3 7_655
C30 H30 O2 0.95 2.48 3.175(6) 130.5 7_655
C5 H5 O2 0.95 2.43 3.351(6) 163.8 3_545
C14 H14 Cl1 0.95 2.84 3.756(5) 163.2 2_755
C14 H14 O3 0.95 2.29 3.200(6) 159.6 2_755
C18 H18B N16 0.99 2.53 3.459(6) 155.8 7_655
C26 H26 O2 0.95 2.52 3.342(6) 144.6 4_645
C27 H27 O1 0.95 2.46 3.347(7) 156.3 4_645
C29 H29 Cl1 0.95 2.95 3.737(5) 141.1 7_655
C29 H29 O1 0.95 2.44 3.352(6) 161.3 7_655
C30 H30 O2 0.95 2.48 3.175(6) 130.5 7_655
C5 H5 O2 0.95 2.43 3.351(6) 163.8 3_545
C14 H14 Cl1 0.95 2.84 3.756(5) 163.2 2_755
C14 H14 O3 0.95 2.29 3.200(6) 159.6 2_755
C18 H18B N16 0.99 2.53 3.459(6) 155.8 7_655
C26 H26 O2 0.95 2.52 3.342(6) 144.6 4_645
C27 H27 O1 0.95 2.46 3.347(7) 156.3 4_645
C29 H29 Cl1 0.95 2.95 3.737(5) 141.1 7_655
C29 H29 O1 0.95 2.44 3.352(6) 161.3 7_655
C30 H30 O2 0.95 2.48 3.175(6) 130.5 7_655
C5 H5 O2 0.95 2.43 3.351(6) 163.8 3_545
C14 H14 Cl1 0.95 2.84 3.756(5) 163.2 2_755
C14 H14 O3 0.95 2.29 3.200(6) 159.6 2_755
C18 H18B N16 0.99 2.53 3.459(6) 155.8 7_655
C26 H26 O2 0.95 2.52 3.342(6) 144.6 4_645
C27 H27 O1 0.95 2.46 3.347(7) 156.3 4_645
C29 H29 Cl1 0.95 2.95 3.737(5) 141.1 7_655
C29 H29 O1 0.95 2.44 3.352(6) 161.3 7_655
C30 H30 O2 0.95 2.48 3.175(6) 130.5 7_655
C5 H5 O2 0.95 2.43 3.351(6) 163.8 3_545
C14 H14 Cl1 0.95 2.84 3.756(5) 163.2 2_755
C14 H14 O3 0.95 2.29 3.200(6) 159.6 2_755
C18 H18B N16 0.99 2.53 3.459(6) 155.8 7_655
C26 H26 O2 0.95 2.52 3.342(6) 144.6 4_645
C27 H27 O1 0.95 2.46 3.347(7) 156.3 4_645
C29 H29 Cl1 0.95 2.95 3.737(5) 141.1 7_655
C29 H29 O1 0.95 2.44 3.352(6) 161.3 7_655
C30 H30 O2 0.95 2.48 3.175(6) 130.5 7_655
C5 H5 O2 0.95 2.43 3.351(6) 163.8 3_545
C14 H14 Cl1 0.95 2.84 3.756(5) 163.2 2_755
C14 H14 O3 0.95 2.29 3.200(6) 159.6 2_755
C18 H18B N16 0.99 2.53 3.459(6) 155.8 7_655
C26 H26 O2 0.95 2.52 3.342(6) 144.6 4_645
C27 H27 O1 0.95 2.46 3.347(7) 156.3 4_645
C29 H29 Cl1 0.95 2.95 3.737(5) 141.1 7_655
C29 H29 O1 0.95 2.44 3.352(6) 161.3 7_655
C30 H30 O2 0.95 2.48 3.175(6) 130.5 7_655
C5 H5 O2 0.95 2.43 3.351(6) 163.8 3_545
C14 H14 Cl1 0.95 2.84 3.756(5) 163.2 2_755
C14 H14 O3 0.95 2.29 3.200(6) 159.6 2_755
C18 H18B N16 0.99 2.53 3.459(6) 155.8 7_655
C26 H26 O2 0.95 2.52 3.342(6) 144.6 4_645
C27 H27 O1 0.95 2.46 3.347(7) 156.3 4_645
C29 H29 Cl1 0.95 2.95 3.737(5) 141.1 7_655
C29 H29 O1 0.95 2.44 3.352(6) 161.3 7_655
C30 H30 O2 0.95 2.48 3.175(6) 130.5 7_655

loop_
_geom_torsion_atom_site_label_1
_geom_torsion_atom_site_label_2
_geom_torsion_atom_site_label_3
_geom_torsion_atom_site_label_4
_geom_torsion
C6 C1 C2 N3 -0.2(7)
C6 C1 C2 C13 -180.0(4)
C1 C2 N3 C4 0.3(6)
C13 C2 N3 C4 -179.9(4)
C1 C2 N3 Pt1 178.6(3)
C13 C2 N3 Pt1 -1.6(5)
C2 N3 C4 C5 -0.1(6)
Pt1 N3 C4 C5 -178.4(3)
C2 N3 C4 C7 180.0(4)
Pt1 N3 C4 C7 1.7(5)
N3 C4 C5 C6 -0.3(7)
C7 C4 C5 C6 179.7(5)
C4 C5 C6 C1 0.4(7)
C2 C1 C6 C5 -0.1(7)
N3 C4 C7 C12 179.5(4)
C5 C4 C7 C12 -0.5(7)
N3 C4 C7 C8 -0.2(5)
C5 C4 C7 C8 179.9(4)
C12 C7 C8 C9 -1.8(6)
C4 C7 C8 C9 177.9(4)
C12 C7 C8 Pt1 179.0(3)
C4 C7 C8 Pt1 -1.3(5)
C7 C8 C9 C10 2.1(6)
Pt1 C8 C9 C10 -178.9(4)
C8 C9 C10 C11 -0.7(7)
C9 C10 C11 C12 -1.0(8)
C10 C11 C12 C7 1.3(7)
C8 C7 C12 C11 0.2(7)
C4 C7 C12 C11 -179.5(4)
N3 C2 C13 C14 -176.5(5)
C1 C2 C13 C14 3.2(8)
N3 C2 C13 N17 0.9(6)
C1 C2 C13 N17 -179.3(4)
N17 C13 C14 N15 0.0(5)
C2 C13 C14 N15 177.6(5)
C13 C14 N15 N16 0.4(5)
C13 C14 N15 C18 -177.6(4)
C14 N15 N16 N17 -0.6(5)
C18 N15 N16 N17 177.6(4)
N15 N16 N17 C13 0.5(5)
N15 N16 N17 Pt1 -177.4(3)
C14 C13 N17 N16 -0.3(5)
C2 C13 N17 N16 -178.5(4)
C14 C13 N17 Pt1 178.2(3)
C2 C13 N17 Pt1 0.1(5)
N16 N15 C18 C19 -85.5(5)
C14 N15 C18 C19 92.4(5)
N15 C18 C19 C24 -117.7(5)
N15 C18 C19 C20 62.7(6)
C24 C19 C20 C21 0.5(8)
C18 C19 C20 C21 -179.9(5)
C19 C20 C21 C22 -0.8(8)
C20 C21 C22 C23 0.4(9)
C21 C22 C23 C24 0.3(10)
C20 C19 C24 C23 0.2(8)
C18 C19 C24 C23 -179.5(5)
C22 C23 C24 C19 -0.6(10)
C30 N25 C26 C27 0.7(7)
Pt1 N25 C26 C27 177.4(4)
N25 C26 C27 C28 -0.1(8)
C26 C27 C28 C29 0.0(8)
C27 C28 C29 C30 -0.7(8)
C26 N25 C30 C29 -1.4(7)
Pt1 N25 C30 C29 -178.1(4)
C28 C29 C30 N25 1.4(7)
